data_7249860
loop_
_publ_author_name
'Farajpour, Behnaz'
'Kakaie, Marzie'
'Hussain, Faiq H. S.'
'Rakaee, Fataneh'
'Moradkhani, Fatemeh'
'Shiri, Morteza'

_publ_section_title
;
 One-pot reaction of 3-vinylchromones, aromatic aldehydes, and ammonium
 acetate: an efficient approach to highly functionalized
 1,6-dihydropyridine derivatives.
;
_journal_issue 4
_journal_name_full 'RSC advances'
_journal_page_first 2602
_journal_page_last 2607
_journal_paper_doi 10.1039/d4ra07863b
_journal_volume 15
_journal_year 2025
_chemical_absolute_configuration ad
_chemical_formula_moiety 'C25 H17 Cl2 N O3'
_chemical_formula_sum 'C25 H17 Cl2 N O3'
_chemical_formula_weight 450.30
_space_group_crystal_system orthorhombic
_space_group_IT_number 19
_space_group_name_Hall 'P 2ac 2ab'
_space_group_name_H-M_alt 'P 21 21 21'
_atom_sites_solution_hydrogens geom
_audit_creation_method SHELXL-2018/3
_audit_update_record
;
2024-06-20 deposited with the CCDC.	2025-01-17 downloaded from the CCDC.
;
_cell_angle_alpha 90
_cell_angle_beta 90
_cell_angle_gamma 90
_cell_formula_units_Z 4
_cell_length_a 9.917(2)
_cell_length_b 13.467(3)
_cell_length_c 16.340(3)
_cell_measurement_reflns_used 3845
_cell_measurement_temperature 298(2)
_cell_measurement_theta_max 24.996
_cell_measurement_theta_min 1.960
_cell_volume 2182.2(8)
_computing_cell_refinement 'X-Area (Stoe & Cie GmbH, 2005)'
_computing_data_collection 'X-Area (Stoe & Cie GmbH, 2005)'
_computing_data_reduction 'X-Area (Stoe & Cie GmbH, 2005)'
_computing_molecular_graphics 'ORTEP-3 for Windows (Farrugia, 1997)'
_computing_publication_material 'WinGX (Farrugia, 1999)'
_computing_structure_refinement 'SHELXL-2018/3 (Sheldrick, 2018)'
_computing_structure_solution 'SHELXS-97 (Sheldrick, 2008)'
_diffrn_ambient_temperature 298(2)
_diffrn_detector_area_resol_mean '0.15 mm'
_diffrn_measured_fraction_theta_full 1.000
_diffrn_measured_fraction_theta_max 1.000
_diffrn_measurement_device_type 'STOE IPDS 2T'
_diffrn_measurement_method 'rotation method'
_diffrn_radiation_type MoK\a
_diffrn_radiation_wavelength 0.71073
_diffrn_reflns_av_R_equivalents 0.1411
_diffrn_reflns_av_unetI/netI 0.1982
_diffrn_reflns_Laue_measured_fraction_full 1.000
_diffrn_reflns_Laue_measured_fraction_max 1.000
_diffrn_reflns_limit_h_max 11
_diffrn_reflns_limit_h_min -10
_diffrn_reflns_limit_k_max 16
_diffrn_reflns_limit_k_min -14
_diffrn_reflns_limit_l_max 19
_diffrn_reflns_limit_l_min -17
_diffrn_reflns_number 6984
_diffrn_reflns_point_group_measured_fraction_full 1.000
_diffrn_reflns_point_group_measured_fraction_max 1.000
_diffrn_reflns_theta_full 24.996
_diffrn_reflns_theta_max 24.996
_diffrn_reflns_theta_min 1.960
_exptl_absorpt_coefficient_mu 0.325
_exptl_absorpt_correction_type none
_exptl_crystal_colour yellow
_exptl_crystal_density_diffrn 1.371
_exptl_crystal_description plate
_exptl_crystal_F_000 928
_exptl_crystal_size_max 0.4
_exptl_crystal_size_mid 0.25
_exptl_crystal_size_min 0.2
_refine_diff_density_max 0.311
_refine_diff_density_min -0.288
_refine_diff_density_rms 0.056
_refine_ls_abs_structure_details
;
 Flack x determined using 375 quotients [(I+)-(I-)]/[(I+)+(I-)]
 (Parsons, Flack and Wagner, Acta Cryst. B69 (2013) 249-259).
;
_refine_ls_abs_structure_Flack -0.1(2)
_refine_ls_extinction_method none
_refine_ls_goodness_of_fit_ref 0.931
_refine_ls_hydrogen_treatment constr
_refine_ls_matrix_type full
_refine_ls_number_parameters 239
_refine_ls_number_reflns 3845
_refine_ls_number_restraints 7
_refine_ls_restrained_S_all 0.937
_refine_ls_R_factor_all 0.2185
_refine_ls_R_factor_gt 0.0949
_refine_ls_shift/su_max 0.000
_refine_ls_shift/su_mean 0.000
_refine_ls_structure_factor_coef Fsqd
_refine_ls_weighting_details 'w=1/[\s^2^(Fo^2^)+(0.0747P)^2^] where P=(Fo^2^+2Fc^2^)/3'
_refine_ls_weighting_scheme calc
_refine_ls_wR_factor_gt 0.1749
_refine_ls_wR_factor_ref 0.2141
_reflns_Friedel_coverage 0.751
_reflns_Friedel_fraction_full 1.000
_reflns_Friedel_fraction_max 1.000
_reflns_number_gt 1535
_reflns_number_total 3845
_reflns_threshold_expression 'I > 2\s(I)'
_cod_data_source_file d4ra07863b2.cif
_cod_data_source_block shelx
_cod_database_code 7249860
_shelx_shelxl_version_number 2018/3
_shelx_space_group_comment
;
The symmetry employed for this shelxl refinement is uniquely defined
by the following loop, which should always be used as a source of
symmetry information in preference to the above space-group names.
They are only intended as comments.
;

loop_
_space_group_symop_operation_xyz
'x, y, z'
'-x+1/2, -y, z+1/2'
'-x, y+1/2, -z+1/2'
'x+1/2, -y+1/2, -z'

loop_
_atom_site_label
_atom_site_type_symbol
_atom_site_fract_x
_atom_site_fract_y
_atom_site_fract_z
_atom_site_U_iso_or_equiv
_atom_site_adp_type
_atom_site_occupancy
_atom_site_site_symmetry_order
_atom_site_calc_flag
_atom_site_refinement_flags_posn
_atom_site_refinement_flags_adp
_atom_site_refinement_flags_occupancy
_atom_site_disorder_assembly
_atom_site_disorder_group
Cl1 Cl 0.8277(4) 0.9219(3) -0.0489(2) 0.0936(13) Uani 1 1 d . . . . .
Cl2 Cl 1.1890(5) 0.1919(3) 0.1441(3) 0.1261(17) Uani 1 1 d . . . . .
O1 O 0.3546(9) 0.4590(8) 0.2876(6) 0.095(2) Uani 1 1 d . . . . .
H1 H 0.427498 0.446154 0.266429 0.143 Uiso 1 1 calc R U . . .
O2 O 0.5957(10) 0.4873(8) 0.2453(6) 0.100(3) Uani 1 1 d . . . . .
O3 O 0.9774(8) 0.6011(6) -0.0361(5) 0.069(2) Uani 1 1 d . . . . .
N1 N 0.6811(9) 0.7626(6) 0.0807(5) 0.055(3) Uani 1 1 d D . . . .
H1A H 0.648797 0.816578 0.060592 0.066 Uiso 1 1 calc DR U . . .
C1 C 0.3426(16) 0.5571(13) 0.2967(9) 0.095(2) Uani 1 1 d . . . . .
C2 C 0.2294(14) 0.5994(13) 0.3321(8) 0.095(2) Uani 1 1 d . . . . .
H2 H 0.155430 0.559934 0.344983 0.114 Uiso 1 1 calc R U . . .
C3 C 0.2263(15) 0.6941(13) 0.3474(8) 0.095(2) Uani 1 1 d . . . . .
H3 H 0.147806 0.720245 0.369913 0.114 Uiso 1 1 calc R U . . .
C4 C 0.3308(15) 0.7576(12) 0.3326(8) 0.095(2) Uani 1 1 d . . . . .
H4 H 0.325736 0.823764 0.348537 0.114 Uiso 1 1 calc R U . . .
C5 C 0.4442(15) 0.7218(13) 0.2934(9) 0.095(2) Uani 1 1 d . . . . .
H5 H 0.514485 0.764423 0.279861 0.114 Uiso 1 1 calc R U . . .
C6 C 0.4523(15) 0.6194(14) 0.2741(9) 0.095(2) Uani 1 1 d . . . . .
C7 C 0.5660(12) 0.5764(12) 0.2313(8) 0.071(4) Uani 1 1 d . . . . .
C8 C 0.6450(11) 0.6319(8) 0.1727(7) 0.054(2) Uani 1 1 d . . . . .
C9 C 0.6107(11) 0.7197(8) 0.1365(7) 0.054(2) Uani 1 1 d . . . . .
H9 H 0.531335 0.750359 0.153254 0.065 Uiso 1 1 calc R U . . .
C10 C 0.8123(11) 0.7284(8) 0.0476(7) 0.051(3) Uani 1 1 d . . . . .
H10 H 0.805324 0.727096 -0.012192 0.062 Uiso 1 1 calc R U . . .
C11 C 0.8361(11) 0.6234(8) 0.0767(6) 0.047(3) Uani 1 1 d . . . . .
C12 C 0.7622(11) 0.5843(8) 0.1357(7) 0.054(3) Uani 1 1 d . . . . .
H12 H 0.786578 0.521877 0.155079 0.065 Uiso 1 1 calc R U . . .
C13 C 0.9246(12) 0.8013(9) 0.0707(7) 0.054(3) Uani 1 1 d . . . . .
C14 C 0.9386(12) 0.8877(10) 0.0283(8) 0.069(4) Uani 1 1 d . . . . .
C15 C 1.0458(15) 0.9530(9) 0.0452(10) 0.080(4) Uani 1 1 d . . . . .
H15 H 1.056245 1.011142 0.015209 0.096 Uiso 1 1 calc R U . . .
C16 C 1.1337(14) 0.9299(13) 0.1058(12) 0.092(5) Uani 1 1 d . . . . .
H16 H 1.203373 0.973594 0.118179 0.110 Uiso 1 1 calc R U . . .
C17 C 1.1220(14) 0.8443(12) 0.1485(10) 0.084(4) Uani 1 1 d . . . . .
H17 H 1.184616 0.828677 0.188821 0.101 Uiso 1 1 calc R U . . .
C18 C 1.0175(13) 0.7806(10) 0.1322(8) 0.072(4) Uani 1 1 d . . . . .
H18 H 1.008657 0.722674 0.162718 0.086 Uiso 1 1 calc R U . . .
C19 C 0.9395(11) 0.5726(10) 0.0301(7) 0.055(3) Uani 1 1 d . . . . .
C20 C 0.9963(10) 0.4758(9) 0.0619(7) 0.050(3) Uani 1 1 d D . . . .
C21 C 1.0124(13) 0.3986(10) 0.0079(8) 0.070(4) Uani 1 1 d D . . . .
H21 H 0.983103 0.404577 -0.045911 0.084 Uiso 1 1 calc R U . . .
C22 C 1.0364(10) 0.4644(8) 0.1401(8) 0.055(3) Uani 1 1 d D . . . .
H22 H 1.020349 0.514935 0.177666 0.066 Uiso 1 1 calc R U . . .
C23 C 1.1017(11) 0.3779(10) 0.1658(8) 0.068(4) Uani 1 1 d D . . . .
H23 H 1.134803 0.372729 0.218913 0.082 Uiso 1 1 calc R U . . .
C24 C 1.0721(14) 0.3127(10) 0.0342(9) 0.075(4) Uani 1 1 d D . . . .
H24 H 1.083035 0.260228 -0.002224 0.091 Uiso 1 1 calc R U . . .
C25 C 1.1160(13) 0.3027(10) 0.1132(9) 0.070(4) Uani 1 1 d D . . . .

loop_
_atom_site_aniso_label
_atom_site_aniso_U_11
_atom_site_aniso_U_22
_atom_site_aniso_U_33
_atom_site_aniso_U_23
_atom_site_aniso_U_13
_atom_site_aniso_U_12
Cl1 0.073(2) 0.084(3) 0.124(3) 0.046(2) 0.007(2) 0.006(2)
Cl2 0.100(3) 0.085(3) 0.193(5) 0.017(3) -0.024(3) 0.034(3)
O1 0.072(3) 0.124(6) 0.089(3) 0.021(4) 0.012(3) -0.004(4)
O2 0.086(7) 0.074(7) 0.142(9) 0.030(6) 0.044(7) 0.013(6)
O3 0.071(5) 0.076(6) 0.061(5) 0.008(5) 0.012(5) -0.005(5)
N1 0.046(5) 0.048(6) 0.072(6) 0.031(5) -0.004(6) -0.005(5)
C1 0.072(3) 0.124(6) 0.089(3) 0.021(4) 0.012(3) -0.004(4)
C2 0.072(3) 0.124(6) 0.089(3) 0.021(4) 0.012(3) -0.004(4)
C3 0.072(3) 0.124(6) 0.089(3) 0.021(4) 0.012(3) -0.004(4)
C4 0.072(3) 0.124(6) 0.089(3) 0.021(4) 0.012(3) -0.004(4)
C5 0.072(3) 0.124(6) 0.089(3) 0.021(4) 0.012(3) -0.004(4)
C6 0.072(3) 0.124(6) 0.089(3) 0.021(4) 0.012(3) -0.004(4)
C7 0.056(8) 0.084(11) 0.074(9) 0.008(8) 0.005(7) -0.002(8)
C8 0.051(5) 0.050(5) 0.061(5) 0.001(4) -0.007(4) 0.003(4)
C9 0.051(5) 0.050(5) 0.061(5) 0.001(4) -0.007(4) 0.003(4)
C10 0.048(7) 0.049(7) 0.058(7) -0.003(6) 0.014(6) -0.004(6)
C11 0.057(7) 0.051(7) 0.034(6) 0.006(5) 0.013(6) -0.009(6)
C12 0.063(7) 0.040(7) 0.059(7) 0.002(6) -0.002(6) 0.002(6)
C13 0.070(8) 0.038(7) 0.054(8) 0.011(6) 0.008(7) 0.002(6)
C14 0.048(7) 0.064(9) 0.094(10) 0.002(8) 0.012(7) 0.004(7)
C15 0.069(9) 0.044(9) 0.127(13) 0.000(9) 0.018(10) 0.003(8)
C16 0.056(10) 0.058(10) 0.161(16) -0.038(11) 0.001(10) -0.003(8)
C17 0.069(9) 0.081(11) 0.102(12) -0.033(10) -0.026(8) -0.005(9)
C18 0.069(9) 0.059(8) 0.087(10) 0.014(8) -0.014(8) -0.002(8)
C19 0.058(7) 0.065(8) 0.043(7) 0.002(7) 0.000(7) -0.025(7)
C20 0.042(7) 0.056(8) 0.052(8) 0.012(7) 0.008(6) -0.012(6)
C21 0.073(9) 0.071(10) 0.065(9) 0.006(8) 0.003(7) -0.012(8)
C22 0.045(7) 0.052(8) 0.068(9) -0.001(7) 0.004(6) -0.003(6)
C23 0.053(7) 0.084(10) 0.068(9) 0.004(8) -0.017(7) -0.017(8)
C24 0.085(10) 0.058(9) 0.083(11) 0.001(8) 0.028(9) 0.006(8)
C25 0.056(8) 0.069(10) 0.086(11) -0.004(9) -0.003(8) 0.007(7)

loop_
_atom_type_symbol
_atom_type_description
_atom_type_scat_dispersion_real
_atom_type_scat_dispersion_imag
_atom_type_scat_source
C C 0.0033 0.0016 'International Tables Vol C Tables 4.2.6.8 and 6.1.1.4'
H H 0.0000 0.0000 'International Tables Vol C Tables 4.2.6.8 and 6.1.1.4'
N N 0.0061 0.0033 'International Tables Vol C Tables 4.2.6.8 and 6.1.1.4'
O O 0.0106 0.0060 'International Tables Vol C Tables 4.2.6.8 and 6.1.1.4'
Cl Cl 0.1484 0.1585 'International Tables Vol C Tables 4.2.6.8 and 6.1.1.4'

loop_
_geom_angle_atom_site_label_1
_geom_angle_atom_site_label_2
_geom_angle_atom_site_label_3
_geom_angle
_geom_angle_site_symmetry_1
_geom_angle_site_symmetry_3
_geom_angle_publ_flag
C1 O1 H1 109.5 . . ?
C9 N1 C10 126.6(9) . . ?
C9 N1 H1A 116.7 . . ?
C10 N1 H1A 116.7 . . ?
O1 C1 C2 121.7(15) . . ?
O1 C1 C6 119.1(15) . . ?
C2 C1 C6 119.0(17) . . ?
C3 C2 C1 120.2(17) . . ?
C3 C2 H2 119.9 . . ?
C1 C2 H2 119.9 . . ?
C2 C3 C4 124.2(16) . . ?
C2 C3 H3 117.9 . . ?
C4 C3 H3 117.9 . . ?
C3 C4 C5 118.8(16) . . ?
C3 C4 H4 120.6 . . ?
C5 C4 H4 120.6 . . ?
C4 C5 C6 119.3(16) . . ?
C4 C5 H5 120.3 . . ?
C6 C5 H5 120.3 . . ?
C5 C6 C1 118.2(16) . . ?
C5 C6 C7 122.8(15) . . ?
C1 C6 C7 119.0(16) . . ?
O2 C7 C8 119.2(12) . . ?
O2 C7 C6 118.4(13) . . ?
C8 C7 C6 122.4(14) . . ?
C9 C8 C7 126.9(12) . . ?
C9 C8 C12 113.6(11) . . ?
C7 C8 C12 118.6(11) . . ?
N1 C9 C8 124.2(12) . . ?
N1 C9 H9 117.9 . . ?
C8 C9 H9 117.9 . . ?
N1 C10 C11 108.2(9) . . ?
N1 C10 C13 110.5(9) . . ?
C11 C10 C13 114.1(10) . . ?
N1 C10 H10 107.9 . . ?
C11 C10 H10 107.9 . . ?
C13 C10 H10 107.9 . . ?
C12 C11 C19 126.1(10) . . ?
C12 C11 C10 121.1(10) . . ?
C19 C11 C10 112.8(9) . . ?
C11 C12 C8 124.7(11) . . ?
C11 C12 H12 117.6 . . ?
C8 C12 H12 117.6 . . ?
C14 C13 C18 118.1(12) . . ?
C14 C13 C10 119.8(11) . . ?
C18 C13 C10 122.1(11) . . ?
C13 C14 C15 120.8(13) . . ?
C13 C14 Cl1 122.1(10) . . ?
C15 C14 Cl1 117.1(11) . . ?
C16 C15 C14 119.1(13) . . ?
C16 C15 H15 120.5 . . ?
C14 C15 H15 120.5 . . ?
C17 C16 C15 121.1(14) . . ?
C17 C16 H16 119.4 . . ?
C15 C16 H16 119.4 . . ?
C16 C17 C18 119.9(14) . . ?
C16 C17 H17 120.1 . . ?
C18 C17 H17 120.1 . . ?
C17 C18 C13 121.0(13) . . ?
C17 C18 H18 119.5 . . ?
C13 C18 H18 119.5 . . ?
O3 C19 C11 122.8(11) . . ?
O3 C19 C20 117.8(11) . . ?
C11 C19 C20 119.3(10) . . ?
C22 C20 C21 119.2(11) . . ?
C22 C20 C19 122.3(11) . . ?
C21 C20 C19 118.4(10) . . ?
C24 C21 C20 119.3(12) . . ?
C24 C21 H21 120.4 . . ?
C20 C21 H21 120.4 . . ?
C20 C22 C23 121.1(11) . . ?
C20 C22 H22 119.4 . . ?
C23 C22 H22 119.4 . . ?
C25 C23 C22 119.2(12) . . ?
C25 C23 H23 120.4 . . ?
C22 C23 H23 120.4 . . ?
C21 C24 C25 121.1(12) . . ?
C21 C24 H24 119.5 . . ?
C25 C24 H24 119.5 . . ?
C23 C25 C24 119.9(12) . . ?
C23 C25 Cl2 120.7(12) . . ?
C24 C25 Cl2 119.4(11) . . ?

loop_
_geom_bond_atom_site_label_1
_geom_bond_atom_site_label_2
_geom_bond_distance
_geom_bond_site_symmetry_2
_geom_bond_publ_flag
Cl1 C14 1.737(13) . ?
Cl2 C25 1.733(13) . ?
O1 C1 1.335(18) . ?
O1 H1 0.8200 . ?
O2 C7 1.257(15) . ?
O3 C19 1.208(12) . ?
N1 C9 1.285(12) . ?
N1 C10 1.482(13) . ?
N1 H1A 0.8600 . ?
C1 C2 1.39(2) . ?
C1 C6 1.42(2) . ?
C2 C3 1.299(19) . ?
C2 H2 0.9300 . ?
C3 C4 1.366(18) . ?
C3 H3 0.9300 . ?
C4 C5 1.380(19) . ?
C4 H4 0.9300 . ?
C5 C6 1.42(2) . ?
C5 H5 0.9300 . ?
C6 C7 1.448(19) . ?
C7 C8 1.445(17) . ?
C8 C9 1.365(15) . ?
C8 C12 1.459(15) . ?
C9 H9 0.9300 . ?
C10 C11 1.511(14) . ?
C10 C13 1.531(16) . ?
C10 H10 0.9800 . ?
C11 C12 1.321(14) . ?
C11 C19 1.449(15) . ?
C12 H12 0.9300 . ?
C13 C14 1.360(16) . ?
C13 C18 1.392(16) . ?
C14 C15 1.407(17) . ?
C15 C16 1.355(19) . ?
C15 H15 0.9300 . ?
C16 C17 1.35(2) . ?
C16 H16 0.9300 . ?
C17 C18 1.371(17) . ?
C17 H17 0.9300 . ?
C18 H18 0.9300 . ?
C19 C20 1.512(16) . ?
C20 C22 1.347(13) . ?
C20 C21 1.374(13) . ?
C21 C24 1.368(15) . ?
C21 H21 0.9300 . ?
C22 C23 1.397(14) . ?
C22 H22 0.9300 . ?
C23 C25 1.336(14) . ?
C23 H23 0.9300 . ?
C24 C25 1.369(15) . ?
C24 H24 0.9300 . ?

loop_
_geom_torsion_atom_site_label_1
_geom_torsion_atom_site_label_2
_geom_torsion_atom_site_label_3
_geom_torsion_atom_site_label_4
_geom_torsion
_geom_torsion_site_symmetry_1
_geom_torsion_site_symmetry_2
_geom_torsion_site_symmetry_3
_geom_torsion_site_symmetry_4
_geom_torsion_publ_flag
O1 C1 C2 C3 173.2(14) . . . . ?
C6 C1 C2 C3 -3(2) . . . . ?
C1 C2 C3 C4 -2(2) . . . . ?
C2 C3 C4 C5 5(2) . . . . ?
C3 C4 C5 C6 -4(2) . . . . ?
C4 C5 C6 C1 0(2) . . . . ?
C4 C5 C6 C7 178.4(12) . . . . ?
O1 C1 C6 C5 -172.4(14) . . . . ?
C2 C1 C6 C5 4(2) . . . . ?
O1 C1 C6 C7 9(2) . . . . ?
C2 C1 C6 C7 -175.2(13) . . . . ?
C5 C6 C7 O2 150.6(15) . . . . ?
C1 C6 C7 O2 -31(2) . . . . ?
C5 C6 C7 C8 -30(2) . . . . ?
C1 C6 C7 C8 148.8(14) . . . . ?
O2 C7 C8 C9 164.2(12) . . . . ?
C6 C7 C8 C9 -15(2) . . . . ?
O2 C7 C8 C12 -3.9(18) . . . . ?
C6 C7 C8 C12 176.7(11) . . . . ?
C10 N1 C9 C8 -2.4(17) . . . . ?
C7 C8 C9 N1 -175.3(11) . . . . ?
C12 C8 C9 N1 -6.7(16) . . . . ?
C9 N1 C10 C11 12.1(14) . . . . ?
C9 N1 C10 C13 -113.6(12) . . . . ?
N1 C10 C11 C12 -13.3(14) . . . . ?
C13 C10 C11 C12 110.1(12) . . . . ?
N1 C10 C11 C19 163.2(9) . . . . ?
C13 C10 C11 C19 -73.3(12) . . . . ?
C19 C11 C12 C8 -169.8(10) . . . . ?
C10 C11 C12 C8 6.2(17) . . . . ?
C9 C8 C12 C11 4.6(16) . . . . ?
C7 C8 C12 C11 174.2(11) . . . . ?
N1 C10 C13 C14 -78.4(13) . . . . ?
C11 C10 C13 C14 159.4(10) . . . . ?
N1 C10 C13 C18 104.2(12) . . . . ?
C11 C10 C13 C18 -18.1(15) . . . . ?
C18 C13 C14 C15 1.4(18) . . . . ?
C10 C13 C14 C15 -176.2(11) . . . . ?
C18 C13 C14 Cl1 -179.3(10) . . . . ?
C10 C13 C14 Cl1 3.1(16) . . . . ?
C13 C14 C15 C16 -2(2) . . . . ?
Cl1 C14 C15 C16 179.1(10) . . . . ?
C14 C15 C16 C17 2(2) . . . . ?
C15 C16 C17 C18 -2(2) . . . . ?
C16 C17 C18 C13 2(2) . . . . ?
C14 C13 C18 C17 -1.4(18) . . . . ?
C10 C13 C18 C17 176.1(12) . . . . ?
C12 C11 C19 O3 159.0(11) . . . . ?
C10 C11 C19 O3 -17.4(15) . . . . ?
C12 C11 C19 C20 -16.5(17) . . . . ?
C10 C11 C19 C20 167.2(9) . . . . ?
O3 C19 C20 C22 136.8(11) . . . . ?
C11 C19 C20 C22 -47.5(15) . . . . ?
O3 C19 C20 C21 -40.4(14) . . . . ?
C11 C19 C20 C21 135.2(11) . . . . ?
C22 C20 C21 C24 -1.7(17) . . . . ?
C19 C20 C21 C24 175.6(11) . . . . ?
C21 C20 C22 C23 4.1(16) . . . . ?
C19 C20 C22 C23 -173.1(10) . . . . ?
C20 C22 C23 C25 -4.7(17) . . . . ?
C20 C21 C24 C25 -0.1(19) . . . . ?
C22 C23 C25 C24 2.8(19) . . . . ?
C22 C23 C25 Cl2 -176.8(8) . . . . ?
C21 C24 C25 C23 -1(2) . . . . ?
C21 C24 C25 Cl2 179.1(10) . . . . ?
